data_2200356
loop_
_publ_author_name
'Howie, R. Alan'
'McQuillan, Geoffrey P.'
'Thompson, David W.'

_publ_section_title
;
 Dichlorobis(\h^5^-1,2,4-trimethylcyclopentadienyl)titanium(IV)
;
_journal_issue 5
_journal_name_full 'Acta Crystallographica Section E'
_journal_page_first m181
_journal_page_last m182
_journal_paper_doi 10.1107/S1600536801005372
_journal_volume 57
_journal_year 2001
_chemical_formula_iupac '[Ti1 Cl2 (C16 H22)]'
_chemical_formula_moiety 'C16 H22 Cl2 Ti'
_chemical_formula_sum 'C16 H22 Cl2 Ti'
_chemical_formula_weight 333.14
_chemical_name_systematic
;
Dichlorobis(eta(5)-1,2,4-trimethylcyclopentadienyl)titanium(IV)
;
_space_group_IT_number 15
_symmetry_cell_setting monoclinic
_symmetry_space_group_name_Hall '-C 2yc'
_symmetry_space_group_name_H-M 'C 1 2/c 1'
_audit_creation_method SHELXL-97
_cell_angle_alpha 90.00
_cell_angle_beta 119.89(6)
_cell_angle_gamma 90.00
_cell_formula_units_Z 4
_cell_length_a 16.788(13)
_cell_length_b 6.791(7)
_cell_length_c 15.814(13)
_cell_measurement_reflns_used 14
_cell_measurement_temperature 298(2)
_cell_measurement_theta_max 26
_cell_measurement_theta_min 17
_cell_volume 1563(3)
_computing_cell_refinement 'Nicolet P3 Software'
_computing_data_collection 'Nicolet P3 Software (Nicolet, 1980)'
_computing_data_reduction 'RDNIC (Howie, 1980)'
_computing_molecular_graphics 'ORTEP-3 (Farrugia, 1997)'
_computing_publication_material SHELXL97
_computing_structure_refinement 'SHELXL97 (Sheldrick, 1997)'
_computing_structure_solution 'SHELXS86 (Sheldrick, 1990)'
_diffrn_ambient_temperature 298(2)
_diffrn_measured_fraction_theta_full .481
_diffrn_measured_fraction_theta_max .481
_diffrn_measurement_device_type 'Nicolet P3'
_diffrn_measurement_method \q-2\q
_diffrn_radiation_monochromator graphite
_diffrn_radiation_source 'normal-focus sealed tube'
_diffrn_radiation_type MoK\a
_diffrn_radiation_wavelength .71073
_diffrn_reflns_av_R_equivalents .0000
_diffrn_reflns_av_sigmaI/netI .0063
_diffrn_reflns_limit_h_max 23
_diffrn_reflns_limit_h_min 0
_diffrn_reflns_limit_k_max 9
_diffrn_reflns_limit_k_min 0
_diffrn_reflns_limit_l_max 18
_diffrn_reflns_limit_l_min -22
_diffrn_reflns_number 2207
_diffrn_reflns_theta_full 30.07
_diffrn_reflns_theta_max 30.07
_diffrn_reflns_theta_min 2.97
_diffrn_standards_decay_% none
_diffrn_standards_interval_count 50
_diffrn_standards_number 2
_exptl_absorpt_coefficient_mu .874
_exptl_absorpt_correction_type none
_exptl_crystal_colour dark_red
_exptl_crystal_density_diffrn 1.416
_exptl_crystal_density_method 'not measured'
_exptl_crystal_description rhomb
_exptl_crystal_F_000 696
_exptl_crystal_size_max .88
_exptl_crystal_size_mid .30
_exptl_crystal_size_min .24
_refine_diff_density_max .578
_refine_diff_density_min -.659
_refine_ls_extinction_method none
_refine_ls_goodness_of_fit_ref 1.172
_refine_ls_hydrogen_treatment constr
_refine_ls_matrix_type full
_refine_ls_number_parameters 90
_refine_ls_number_reflns 2207
_refine_ls_number_restraints 0
_refine_ls_restrained_S_all 1.172
_refine_ls_R_factor_all .0392
_refine_ls_R_factor_gt .0381
_refine_ls_shift/su_max <0.001
_refine_ls_shift/su_mean .000
_refine_ls_structure_factor_coef Fsqd
_refine_ls_weighting_details 'calc w = 1/[\s^2^(Fo^2^)+(0.0436P)^2^+2.0290P] where P = (Fo^2^+2Fc^2^)/3'
_refine_ls_weighting_scheme calc
_refine_ls_wR_factor_ref .0998
_reflns_number_gt 2147
_reflns_number_total 2207
_reflns_threshold_expression I>2\s(I)
_cod_data_source_file wn6013.cif
_cod_data_source_block I
_cod_original_cell_volume 1563(2)
_cod_original_sg_symbol_H-M 'C 2/c'
_cod_database_code 2200356
_cod_database_fobs_code 2200356

loop_
_symmetry_equiv_pos_as_xyz
'x, y, z'
'x, -y, z+1/2'
'x+1/2, y+1/2, z'
'x+1/2, -y+1/2, z+1/2'
'-x, -y, -z'
'-x, y, -z-1/2'
'-x+1/2, -y+1/2, -z'
'-x+1/2, y+1/2, -z-1/2'

loop_
_atom_site_label
_atom_site_fract_x
_atom_site_fract_y
_atom_site_fract_z
_atom_site_U_iso_or_equiv
_atom_site_adp_type
_atom_site_calc_flag
_atom_site_refinement_flags
_atom_site_occupancy
_atom_site_disorder_assembly
_atom_site_disorder_group
_atom_site_type_symbol
Ti .0000 .32870(6) .2500 .02435(11) Uani d S 1 . . Ti
Cl -.11891(3) .09478(8) .17256(4) .04526(15) Uani d . 1 . . Cl
C1 .03057(13) .3345(3) .42071(13) .0350(4) Uani d . 1 . . C
C2 .05634(12) .5180(3) .39870(13) .0338(3) Uani d . 1 . . C
C3 -.02431(13) .6087(3) .32497(14) .0365(4) Uani d . 1 . . C
H3 -.0273 .7323 .2983 .044 Uiso calc R 1 . . H
C4 -.09917(12) .4817(3) .29856(14) .0384(4) Uani d . 1 . . C
C5 -.06406(13) .3115(3) .35746(13) .0370(4) Uani d . 1 . . C
H5 -.0984 .2016 .3546 .044 Uiso calc R 1 . . H
C6 .09189(19) .2012(4) .50258(15) .0549(6) Uani d . 1 . . C
H6A .0867 .2313 .5589 .082 Uiso calc R 1 . . H
H6B .1543 .2196 .5178 .082 Uiso calc R 1 . . H
H6C .0741 .0669 .4837 .082 Uiso calc R 1 . . H
C7 .14986(16) .6088(4) .45499(18) .0538(6) Uani d . 1 . . C
H7A .1544 .7177 .4189 .081 Uiso calc R 1 . . H
H7B .1956 .5123 .4654 .081 Uiso calc R 1 . . H
H7C .1595 .6547 .5168 .081 Uiso calc R 1 . . H
C8 -.19859(15) .5261(5) .23079(19) .0630(7) Uani d . 1 . . C
H8A -.2296 .5397 .2676 .094 Uiso calc R 1 . . H
H8B -.2259 .4206 .1847 .094 Uiso calc R 1 . . H
H8C -.2040 .6466 .1966 .094 Uiso calc R 1 . . H

loop_
_atom_site_aniso_label
_atom_site_aniso_U_11
_atom_site_aniso_U_22
_atom_site_aniso_U_33
_atom_site_aniso_U_12
_atom_site_aniso_U_13
_atom_site_aniso_U_23
Ti .02114(17) .02565(19) .02499(19) .000 .01054(14) .000
Cl .0450(3) .0472(3) .0443(3) -.0206(2) .0228(2) -.0136(2)
C1 .0369(8) .0407(9) .0277(7) .0012(7) .0163(7) -.0003(7)
C2 .0311(8) .0371(9) .0317(7) -.0039(7) .0143(6) -.0076(7)
C3 .0436(9) .0329(8) .0374(8) .0062(7) .0236(8) -.0013(7)
C4 .0295(8) .0510(11) .0359(8) .0071(7) .0172(7) -.0045(8)
C5 .0367(8) .0461(10) .0358(8) -.0089(7) .0237(7) -.0052(7)
C6 .0662(14) .0627(14) .0334(9) .0141(12) .0231(10) .0131(9)
C7 .0404(11) .0621(14) .0499(12) -.0183(10) .0156(9) -.0190(11)
C8 .0324(10) .098(2) .0538(13) .0202(12) .0181(9) -.0031(14)

loop_
_atom_type_symbol
_atom_type_description
_atom_type_scat_dispersion_real
_atom_type_scat_dispersion_imag
_atom_type_scat_source
C C .0033 .0016 'International Tables Vol C Tables 4.2.6.8 and 6.1.1.4'
H H .0000 .0000 'International Tables Vol C Tables 4.2.6.8 and 6.1.1.4'
Cl Cl .1484 .1585 'International Tables Vol C Tables 4.2.6.8 and 6.1.1.4'
Ti Ti .2776 .4457 'International Tables Vol C Tables 4.2.6.8 and 6.1.1.4'

loop_
_geom_angle_atom_site_label_1
_geom_angle_atom_site_label_2
_geom_angle_atom_site_label_3
_geom_angle_site_symmetry_1
_geom_angle_site_symmetry_3
_geom_angle
Cl Ti Cl . 6_556 95.41(9)
Cl Ti C3 . . 119.02(7)
Cl Ti C3 6_556 . 126.13(7)
Cl Ti C3 . 6_556 126.12(7)
Cl Ti C3 6_556 6_556 119.02(7)
C3 Ti C3 . 6_556 74.03(12)
Cl Ti C4 . 6_556 132.07(7)
Cl Ti C4 6_556 6_556 85.11(8)
C3 Ti C4 . 6_556 97.62(9)
C3 Ti C4 6_556 6_556 34.25(7)
Cl Ti C4 . . 85.11(8)
Cl Ti C4 6_556 . 132.08(7)
C3 Ti C4 . . 34.25(7)
C3 Ti C4 6_556 . 97.62(9)
C4 Ti C4 6_556 . 128.49(12)
Cl Ti C2 . . 132.95(6)
Cl Ti C2 6_556 . 91.92(9)
C3 Ti C2 . . 34.22(7)
C3 Ti C2 6_556 . 88.78(9)
C4 Ti C2 6_556 . 94.80(9)
C4 Ti C2 . . 56.95(8)
Cl Ti C2 . 6_556 91.92(9)
Cl Ti C2 6_556 6_556 132.95(6)
C3 Ti C2 . 6_556 88.78(10)
C3 Ti C2 6_556 6_556 34.22(7)
C4 Ti C2 6_556 6_556 56.95(8)
C4 Ti C2 . 6_556 94.80(9)
C2 Ti C2 . 6_556 115.84(12)
Cl Ti C5 . 6_556 99.19(7)
Cl Ti C5 6_556 6_556 77.01(7)
C3 Ti C5 . 6_556 129.30(8)
C3 Ti C5 6_556 6_556 56.19(8)
C4 Ti C5 6_556 6_556 34.18(8)
C4 Ti C5 . 6_556 150.37(7)
C2 Ti C5 . 6_556 127.69(8)
C2 Ti C5 6_556 6_556 55.94(8)
Cl Ti C5 . . 77.02(7)
Cl Ti C5 6_556 . 99.20(7)
C3 Ti C5 . . 56.19(8)
C3 Ti C5 6_556 . 129.30(8)
C4 Ti C5 6_556 . 150.37(7)
C4 Ti C5 . . 34.18(8)
C2 Ti C5 . . 55.94(8)
C2 Ti C5 6_556 . 127.69(8)
C5 Ti C5 6_556 . 174.47(10)
Cl Ti C1 . . 103.76(7)
Cl Ti C1 6_556 . 77.51(7)
C3 Ti C1 . . 55.95(7)
C3 Ti C1 6_556 . 122.31(7)
C4 Ti C1 6_556 . 122.84(8)
C4 Ti C1 . . 56.21(8)
C2 Ti C1 . . 33.58(7)
C2 Ti C1 6_556 . 144.70(8)
C5 Ti C1 6_556 . 147.01(7)
C5 Ti C1 . . 33.15(7)
Cl Ti C1 . 6_556 77.51(7)
Cl Ti C1 6_556 6_556 103.75(7)
C3 Ti C1 . 6_556 122.31(7)
C3 Ti C1 6_556 6_556 55.95(7)
C4 Ti C1 6_556 6_556 56.21(8)
C4 Ti C1 . 6_556 122.84(8)
C2 Ti C1 . 6_556 144.70(8)
C2 Ti C1 6_556 6_556 33.58(7)
C5 Ti C1 6_556 6_556 33.15(7)
C5 Ti C1 . 6_556 147.01(7)
C1 Ti C1 . 6_556 178.17(9)
C5 C1 C2 . . 107.39(17)
C5 C1 C6 . . 126.7(2)
C2 C1 C6 . . 125.67(19)
C5 C1 Ti . . 71.09(12)
C2 C1 Ti . . 70.76(10)
C6 C1 Ti . . 127.78(15)
C3 C2 C1 . . 107.52(16)
C3 C2 C7 . . 126.9(2)
C1 C2 C7 . . 124.98(19)
C3 C2 Ti . . 71.34(12)
C1 C2 Ti . . 75.66(11)
C7 C2 Ti . . 125.61(15)
C4 C3 C2 . . 108.97(18)
C4 C3 Ti . . 73.25(12)
C2 C3 Ti . . 74.44(12)
C4 C3 H3 . . 125.5
C2 C3 H3 . . 125.5
Ti C3 H3 . . 118.6
C3 C4 C5 . . 106.74(17)
C3 C4 C8 . . 127.0(2)
C5 C4 C8 . . 125.8(2)
C3 C4 Ti . . 72.50(12)
C5 C4 Ti . . 74.23(11)
C8 C4 Ti . . 124.33(15)
C1 C5 C4 . . 109.31(18)
C1 C5 Ti . . 75.76(12)
C4 C5 Ti . . 71.59(10)
C1 C5 H5 . . 125.3
C4 C5 H5 . . 125.3
Ti C5 H5 . . 119.0
C1 C6 H6A . . 109.5
C1 C6 H6B . . 109.5
H6A C6 H6B . . 109.5
C1 C6 H6C . . 109.5
H6A C6 H6C . . 109.5
H6B C6 H6C . . 109.5
C2 C7 H7A . . 109.5
C2 C7 H7B . . 109.5
H7A C7 H7B . . 109.5
C2 C7 H7C . . 109.5
H7A C7 H7C . . 109.5
H7B C7 H7C . . 109.5
C4 C8 H8A . . 109.5
C4 C8 H8B . . 109.5
H8A C8 H8B . . 109.5
C4 C8 H8C . . 109.5
H8A C8 H8C . . 109.5
H8B C8 H8C . . 109.5

loop_
_geom_bond_atom_site_label_1
_geom_bond_atom_site_label_2
_geom_bond_site_symmetry_2
_geom_bond_distance
_geom_bond_publ_flag
Ti Cl . 2.3605(18) ?
Ti Cl 6_556 2.3606(18) ?
Ti C3 . 2.381(2) ?
Ti C3 6_556 2.381(2) ?
Ti C4 6_556 2.391(2) ?
Ti C4 . 2.391(2) ?
Ti C2 . 2.421(3) ?
Ti C2 6_556 2.421(3) ?
Ti C5 6_556 2.425(2) ?
Ti C5 . 2.425(2) ?
Ti C1 . 2.484(3) ?
Ti C1 6_556 2.484(3) ?
C1 C5 . 1.402(3) ?
C1 C2 . 1.418(3) ?
C1 C6 . 1.493(3) ?
C2 C3 . 1.413(3) ?
C2 C7 . 1.498(3) ?
C3 C4 . 1.405(3) ?
C3 H3 . .9300 ?
C4 C5 . 1.415(3) ?
C4 C8 . 1.498(3) ?
C5 H5 . .9300 ?
C6 H6A . .9600 ?
C6 H6B . .9600 ?
C6 H6C . .9600 ?
C7 H7A . .9600 ?
C7 H7B . .9600 ?
C7 H7C . .9600 ?
C8 H8A . .9600 ?
C8 H8B . .9600 ?
C8 H8C . .9600 ?

loop_
_geom_torsion_atom_site_label_1
_geom_torsion_atom_site_label_2
_geom_torsion_atom_site_label_3
_geom_torsion_atom_site_label_4
_geom_torsion_site_symmetry_1
_geom_torsion
Cl Ti C1 C5 . -37.09(13)
Cl Ti C1 C5 6_556 -129.67(13)
C3 Ti C1 C5 . 78.85(13)
C3 Ti C1 C5 6_556 113.72(13)
C4 Ti C1 C5 6_556 154.63(12)
C4 Ti C1 C5 . 37.28(13)
C2 Ti C1 C5 . 117.01(17)
C2 Ti C1 C5 6_556 76.83(16)
C5 Ti C1 C5 6_556 -169.86(19)
Cl Ti C1 C2 . -154.10(10)
Cl Ti C1 C2 6_556 113.31(12)
C3 Ti C1 C2 . -38.16(12)
C3 Ti C1 C2 6_556 -3.29(13)
C4 Ti C1 C2 6_556 37.61(13)
C4 Ti C1 C2 . -79.73(13)
C2 Ti C1 C2 6_556 -40.2(2)
C5 Ti C1 C2 6_556 73.12(17)
C5 Ti C1 C2 . -117.01(17)
Cl Ti C1 C6 . 85.2(2)
Cl Ti C1 C6 6_556 -7.41(19)
C3 Ti C1 C6 . -158.9(2)
C3 Ti C1 C6 6_556 -124.0(2)
C4 Ti C1 C6 6_556 -83.1(2)
C4 Ti C1 C6 . 159.5(2)
C2 Ti C1 C6 . -120.7(2)
C2 Ti C1 C6 6_556 -160.90(18)
C5 Ti C1 C6 6_556 -47.6(3)
C5 Ti C1 C6 . 122.3(3)
C5 C1 C2 C3 . 2.70(19)
C6 C1 C2 C3 . -172.03(18)
Ti C1 C2 C3 . 64.72(13)
C5 C1 C2 C7 . 174.29(19)
C6 C1 C2 C7 . -.4(3)
Ti C1 C2 C7 . -123.7(2)
C5 C1 C2 Ti . -62.03(14)
C6 C1 C2 Ti . 123.2(2)
Cl Ti C2 C3 . -79.05(14)
Cl Ti C2 C3 6_556 -178.26(11)
C3 Ti C2 C3 6_556 62.74(15)
C4 Ti C2 C3 6_556 96.50(14)
C4 Ti C2 C3 . -37.17(12)
C2 Ti C2 C3 6_556 41.06(10)
C5 Ti C2 C3 6_556 106.71(13)
C5 Ti C2 C3 . -78.45(14)
C1 Ti C2 C3 . -114.47(16)
C1 Ti C2 C3 6_556 64.42(16)
Cl Ti C2 C1 . 35.43(13)
Cl Ti C2 C1 6_556 -63.78(12)
C3 Ti C2 C1 . 114.47(16)
C3 Ti C2 C1 6_556 177.22(11)
C4 Ti C2 C1 6_556 -149.03(11)
C4 Ti C2 C1 . 77.30(12)
C2 Ti C2 C1 6_556 155.53(12)
C5 Ti C2 C1 6_556 -138.82(11)
C5 Ti C2 C1 . 36.02(11)
C1 Ti C2 C1 6_556 178.90(14)
Cl Ti C2 C7 . 158.44(16)
Cl Ti C2 C7 6_556 59.23(19)
C3 Ti C2 C7 . -122.5(2)
C3 Ti C2 C7 6_556 -59.77(19)
C4 Ti C2 C7 6_556 -26.02(19)
C4 Ti C2 C7 . -159.7(2)
C2 Ti C2 C7 6_556 -81.46(19)
C5 Ti C2 C7 6_556 -15.8(2)
C5 Ti C2 C7 . 159.0(2)
C1 Ti C2 C7 . 123.0(2)
C1 Ti C2 C7 6_556 -58.1(2)
C1 C2 C3 C4 . -2.0(2)
C7 C2 C3 C4 . -173.35(19)
Ti C2 C3 C4 . 65.66(14)
C1 C2 C3 Ti . -67.62(13)
C7 C2 C3 Ti . 121.0(2)
Cl Ti C3 C4 . 8.86(13)
Cl Ti C3 C4 6_556 -113.71(12)
C3 Ti C3 C4 6_556 131.72(15)
C4 Ti C3 C4 6_556 156.80(10)
C2 Ti C3 C4 . -115.87(17)
C2 Ti C3 C4 6_556 100.38(14)
C5 Ti C3 C4 6_556 142.52(12)
C5 Ti C3 C4 . -38.23(12)
C1 Ti C3 C4 . -78.45(14)
C1 Ti C3 C4 6_556 102.20(14)
Cl Ti C3 C2 . 124.73(11)
Cl Ti C3 C2 6_556 2.16(13)
C3 Ti C3 C2 6_556 -112.41(15)
C4 Ti C3 C2 6_556 -87.33(13)
C4 Ti C3 C2 . 115.87(17)
C2 Ti C3 C2 6_556 -143.75(11)
C5 Ti C3 C2 6_556 -101.61(13)
C5 Ti C3 C2 . 77.64(13)
C1 Ti C3 C2 . 37.42(11)
C1 Ti C3 C2 6_556 -141.93(11)
C2 C3 C4 C5 . .5(2)
Ti C3 C4 C5 . 66.90(14)
C2 C3 C4 C8 . 173.38(19)
Ti C3 C4 C8 . -120.2(2)
C2 C3 C4 Ti . -66.43(14)
Cl Ti C4 C3 . -172.23(11)
Cl Ti C4 C3 6_556 94.90(14)
C3 Ti C4 C3 6_556 -46.39(16)
C4 Ti C4 C3 6_556 -29.93(10)
C2 Ti C4 C3 . 37.14(11)
C2 Ti C4 C3 6_556 -80.71(14)
C5 Ti C4 C3 6_556 -72.21(19)
C5 Ti C4 C3 . 113.76(18)
C1 Ti C4 C3 . 77.62(13)
C1 Ti C4 C3 6_556 -100.51(13)
Cl Ti C4 C5 . 74.01(13)
Cl Ti C4 C5 6_556 -18.86(14)
C3 Ti C4 C5 . -113.76(17)
C3 Ti C4 C5 6_556 -160.15(11)
C4 Ti C4 C5 6_556 -143.69(12)
C2 Ti C4 C5 . -76.62(13)
C2 Ti C4 C5 6_556 165.54(11)
C5 Ti C4 C5 6_556 174.03(11)
C1 Ti C4 C5 . -36.13(11)
C1 Ti C4 C5 6_556 145.73(11)
Cl Ti C4 C8 . -48.9(2)
Cl Ti C4 C8 6_556 -141.8(2)
C3 Ti C4 C8 . 123.3(3)
C3 Ti C4 C8 6_556 76.9(2)
C4 Ti C4 C8 6_556 93.4(2)
C2 Ti C4 C8 . 160.4(2)
C2 Ti C4 C8 6_556 42.6(2)
C5 Ti C4 C8 6_556 51.1(3)
C5 Ti C4 C8 . -123.0(3)
C1 Ti C4 C8 . -159.1(2)
C1 Ti C4 C8 6_556 22.8(2)
C2 C1 C5 C4 . -2.5(2)
C6 C1 C5 C4 . 172.21(19)
Ti C1 C5 C4 . -64.27(13)
C2 C1 C5 Ti . 61.81(13)
C6 C1 C5 Ti . -123.5(2)
C3 C4 C5 C1 . 1.2(2)
C8 C4 C5 C1 . -171.78(19)
Ti C4 C5 C1 . 66.96(14)
C3 C4 C5 Ti . -65.72(13)
C8 C4 C5 Ti . 121.3(2)
Cl Ti C5 C1 . 143.05(13)
Cl Ti C5 C1 6_556 49.57(13)
C3 Ti C5 C1 . -78.04(12)
C3 Ti C5 C1 6_556 -90.57(14)
C4 Ti C5 C1 6_556 -46.7(2)
C4 Ti C5 C1 . -116.36(18)
C2 Ti C5 C1 . -36.50(12)
C2 Ti C5 C1 6_556 -134.69(13)
C1 Ti C5 C1 6_556 -176.67(17)
Cl Ti C5 C4 . -100.59(14)
Cl Ti C5 C4 6_556 165.93(11)
C3 Ti C5 C4 . 38.32(12)
C3 Ti C5 C4 6_556 25.79(15)
C4 Ti C5 C4 6_556 69.6(2)
C2 Ti C5 C4 . 79.86(15)
C2 Ti C5 C4 6_556 -18.33(14)
C1 Ti C5 C4 . 116.36(18)
C1 Ti C5 C4 6_556 -60.31(18)
